data_2201424
loop_
_publ_author_name
'Sawatzki, Peter'
'Mikeska, Thomas'
'Nieger, Martin'
'Hupfer, Heike'
'Kolter, Thomas'

_publ_section_title 2(<i>S</i>)-<i>N</i>-<i>tert</i>-Butoxycarbonylamino-<i>N</i>-methoxy-<i>N</i>-methylbutanamide
_journal_issue 12
_journal_name_full 'Acta Crystallographica Section E'
_journal_page_first o1415
_journal_page_last o1417
_journal_paper_doi 10.1107/S1600536802020974
_journal_volume 58
_journal_year 2002
_chemical_formula_moiety 'C11 H22 N2 O4'
_chemical_formula_sum 'C11 H22 N2 O4'
_chemical_formula_weight 246.31
_chemical_name_systematic
;
2(S)-N-tert-Butoxycarbonylamino-N-methoxy-N-methyl-butanamide
;
_space_group_IT_number 19
_symmetry_cell_setting orthorhombic
_symmetry_space_group_name_Hall 'P 2ac 2ab'
_symmetry_space_group_name_H-M 'P 21 21 21'
_atom_sites_solution_hydrogens geom
_atom_sites_solution_primary direct
_atom_sites_solution_secondary difmap
_cell_angle_alpha 90.00
_cell_angle_beta 90.00
_cell_angle_gamma 90.00
_cell_formula_units_Z 4
_cell_length_a 6.63150(10)
_cell_length_b 9.8478(2)
_cell_length_c 20.9769(5)
_cell_measurement_reflns_used 19365
_cell_measurement_temperature 123(2)
_cell_measurement_theta_max 28
_cell_measurement_theta_min 1
_cell_volume 1369.91(5)
_computing_cell_refinement 'HKL SCALEPACK (Otwinowski & Minor 1997)'
_computing_data_collection 'COLLECT (Nonius, 1997--2000)'
_computing_data_reduction 'HKL DENZO (Otwinowski & Minor 1997) and SCALEPACK'
_computing_molecular_graphics 'SHELXTL-Plus (Sheldrick, 1991)'
_computing_publication_material SHELXL97
_computing_structure_refinement 'SHELXL97 (Sheldrick, 1997)'
_computing_structure_solution 'SHELXS97 (Sheldrick, 1990)'
_diffrn_ambient_temperature 123(2)
_diffrn_measured_fraction_theta_full 0.993
_diffrn_measured_fraction_theta_max 0.993
_diffrn_measurement_device_type 'Nonius Kappa-CCD'
_diffrn_measurement_method '\f and \w'
_diffrn_radiation_monochromator graphite
_diffrn_radiation_source 'fine-focus sealed tube'
_diffrn_radiation_type MoK\a
_diffrn_radiation_wavelength 0.71073
_diffrn_reflns_av_R_equivalents 0.0323
_diffrn_reflns_av_sigmaI/netI 0.0251
_diffrn_reflns_limit_h_max 8
_diffrn_reflns_limit_h_min -8
_diffrn_reflns_limit_k_max 13
_diffrn_reflns_limit_k_min -13
_diffrn_reflns_limit_l_max 27
_diffrn_reflns_limit_l_min -27
_diffrn_reflns_number 19820
_diffrn_reflns_theta_full 28.29
_diffrn_reflns_theta_max 28.29
_diffrn_reflns_theta_min 2.84
_diffrn_standards_number 0
_exptl_absorpt_coefficient_mu 0.090
_exptl_absorpt_correction_type none
_exptl_crystal_colour colourless
_exptl_crystal_density_diffrn 1.194
_exptl_crystal_density_meas ?
_exptl_crystal_density_method 'not measured'
_exptl_crystal_description prisms
_exptl_crystal_F_000 536
_exptl_crystal_size_max 0.40
_exptl_crystal_size_mid 0.20
_exptl_crystal_size_min 0.10
_refine_diff_density_max 0.200
_refine_diff_density_min -0.286
_refine_ls_abs_structure_details 'Flack H D (1983), Acta Cryst. A39, 876-881'
_refine_ls_abs_structure_Flack 0.2(8)
_refine_ls_extinction_method none
_refine_ls_goodness_of_fit_ref 1.074
_refine_ls_hydrogen_treatment mixed
_refine_ls_matrix_type full
_refine_ls_number_parameters 159
_refine_ls_number_reflns 3362
_refine_ls_number_restraints 1
_refine_ls_restrained_S_all 1.074
_refine_ls_R_factor_all 0.0387
_refine_ls_R_factor_gt 0.0340
_refine_ls_shift/su_max 0.001
_refine_ls_shift/su_mean 0.000
_refine_ls_structure_factor_coef Fsqd
_refine_ls_weighting_details 'calc w = 1/[\s^2^(Fo^2^)+(0.0542P)^2^+0.0843P] where P = (Fo^2^+2Fc^2^)/3'
_refine_ls_weighting_scheme calc
_refine_ls_wR_factor_gt 0.0877
_refine_ls_wR_factor_ref 0.0901
_reflns_number_gt 3020
_reflns_number_total 3362
_reflns_threshold_expression I>2\s(I)
_cod_data_source_file cm6021.cif
_cod_data_source_block I
_cod_depositor_comments
;
The following automatic conversions were performed:

'_exptl_crystal_density_meas' value 'none' was changed to '?' - the
value is perceived as not measured.

Automatic conversion script
Id: cif_fix_values 3008 2015-01-20 13:52:24Z robertas 
;
_cod_database_code 2201424
_cod_database_fobs_code 2201424

loop_
_symmetry_equiv_pos_as_xyz
'x, y, z'
'-x+1/2, -y, z+1/2'
'-x, y+1/2, -z+1/2'
'x+1/2, -y+1/2, -z'

loop_
_atom_site_label
_atom_site_fract_x
_atom_site_fract_y
_atom_site_fract_z
_atom_site_U_iso_or_equiv
_atom_site_adp_type
_atom_site_calc_flag
_atom_site_refinement_flags
_atom_site_occupancy
_atom_site_disorder_assembly
_atom_site_disorder_group
_atom_site_type_symbol
C1 0.3483(2) 0.80113(13) 0.56443(7) 0.0360(3) Uani d . 1 . . C
H1A 0.4701 0.8553 0.5718 0.054 Uiso calc R 1 . . H
H1B 0.2301 0.8512 0.5797 0.054 Uiso calc R 1 . . H
H1C 0.3339 0.7832 0.5187 0.054 Uiso calc R 1 . . H
O2 0.36423(13) 0.67448(9) 0.59820(4) 0.02711(19) Uani d . 1 . . O
N3 0.53544(16) 0.60343(11) 0.57723(5) 0.0252(2) Uani d . 1 . . N
C31 0.7155(2) 0.62789(14) 0.61501(6) 0.0300(3) Uani d . 1 . . C
H31A 0.6873 0.6077 0.6599 0.045 Uiso calc R 1 . . H
H31B 0.7557 0.7232 0.6108 0.045 Uiso calc R 1 . . H
H31C 0.8248 0.5693 0.5999 0.045 Uiso calc R 1 . . H
C4 0.50610(17) 0.48948(12) 0.54203(5) 0.0202(2) Uani d . 1 . . C
O41 0.64865(13) 0.41643(8) 0.52818(4) 0.02516(19) Uani d . 1 . . O
C5 0.28824(19) 0.45748(12) 0.52326(5) 0.0226(2) Uani d . 1 . . C
H5 0.2158 0.5448 0.5150 0.027 Uiso calc R 1 . . H
C51 0.18403(18) 0.38390(14) 0.57853(6) 0.0286(3) Uani d . 1 . . C
H51A 0.1723 0.4474 0.6149 0.034 Uiso calc R 1 . . H
H51B 0.0457 0.3590 0.5651 0.034 Uiso calc R 1 . . H
C52 0.2923(2) 0.25629(15) 0.60096(6) 0.0343(3) Uani d . 1 . . C
H52A 0.2172 0.2154 0.6363 0.051 Uiso calc R 1 . . H
H52B 0.4285 0.2800 0.6153 0.051 Uiso calc R 1 . . H
H52C 0.3011 0.1913 0.5657 0.051 Uiso calc R 1 . . H
N6 0.28131(16) 0.37545(10) 0.46600(4) 0.0223(2) Uani d D 1 . . N
H6 0.239(2) 0.2936(14) 0.4662(7) 0.034 Uiso d D 1 . . H
C7 0.31868(17) 0.43294(11) 0.40907(5) 0.0214(2) Uani d . 1 . . C
O71 0.37025(16) 0.55113(9) 0.40194(4) 0.0331(2) Uani d . 1 . . O
O8 0.29209(14) 0.34248(8) 0.36164(4) 0.02320(18) Uani d . 1 . . O
C9 0.28089(19) 0.38672(13) 0.29463(5) 0.0270(3) Uani d . 1 . . C
C91 0.1209(3) 0.49283(17) 0.28593(7) 0.0466(4) Uani d . 1 . . C
H91A -0.0083 0.4579 0.3015 0.070 Uiso calc R 1 . . H
H91B 0.1091 0.5155 0.2406 0.070 Uiso calc R 1 . . H
H91C 0.1576 0.5745 0.3100 0.070 Uiso calc R 1 . . H
C92 0.4827(3) 0.4343(3) 0.27165(8) 0.0734(7) Uani d . 1 . . C
H92A 0.5826 0.3622 0.2781 0.110 Uiso calc R 1 . . H
H92B 0.5231 0.5152 0.2956 0.110 Uiso calc R 1 . . H
H92C 0.4745 0.4564 0.2262 0.110 Uiso calc R 1 . . H
C93 0.2141(5) 0.25698(17) 0.26163(7) 0.0682(7) Uani d . 1 . . C
H93A 0.0814 0.2299 0.2777 0.102 Uiso calc R 1 . . H
H93B 0.3119 0.1847 0.2703 0.102 Uiso calc R 1 . . H
H93C 0.2059 0.2726 0.2156 0.102 Uiso calc R 1 . . H

loop_
_atom_site_aniso_label
_atom_site_aniso_U_11
_atom_site_aniso_U_22
_atom_site_aniso_U_33
_atom_site_aniso_U_12
_atom_site_aniso_U_13
_atom_site_aniso_U_23
C1 0.0425(8) 0.0290(6) 0.0365(7) 0.0108(6) -0.0025(6) -0.0019(5)
O2 0.0285(4) 0.0272(4) 0.0256(4) 0.0052(4) 0.0014(4) -0.0070(3)
N3 0.0222(5) 0.0257(5) 0.0277(5) 0.0028(4) -0.0044(4) -0.0080(4)
C31 0.0296(6) 0.0299(6) 0.0305(6) -0.0030(5) -0.0082(5) -0.0026(5)
C4 0.0212(6) 0.0205(5) 0.0188(5) 0.0000(4) 0.0004(4) 0.0004(4)
O41 0.0224(4) 0.0235(4) 0.0296(4) 0.0024(3) 0.0017(3) -0.0025(3)
C5 0.0225(5) 0.0247(5) 0.0205(5) 0.0031(5) -0.0036(4) -0.0055(4)
C51 0.0190(6) 0.0425(7) 0.0244(6) -0.0042(5) 0.0018(4) -0.0056(5)
C52 0.0296(6) 0.0480(8) 0.0251(6) -0.0103(6) -0.0013(5) 0.0092(6)
N6 0.0276(5) 0.0195(4) 0.0199(5) -0.0030(4) -0.0032(4) -0.0022(4)
C7 0.0204(5) 0.0203(5) 0.0236(5) 0.0001(4) -0.0043(4) -0.0004(4)
O71 0.0438(5) 0.0228(4) 0.0326(5) -0.0084(4) -0.0089(4) 0.0033(4)
O8 0.0312(4) 0.0213(4) 0.0172(4) -0.0007(3) -0.0007(3) 0.0004(3)
C9 0.0311(6) 0.0316(6) 0.0183(5) -0.0004(5) -0.0016(5) 0.0038(5)
C91 0.0512(9) 0.0561(9) 0.0324(7) 0.0188(8) -0.0135(7) 0.0041(7)
C92 0.0359(9) 0.153(2) 0.0309(8) -0.0110(12) 0.0002(7) 0.0390(11)
C93 0.143(2) 0.0413(8) 0.0207(7) 0.0037(11) -0.0102(10) -0.0066(6)

loop_
_atom_type_symbol
_atom_type_description
_atom_type_scat_dispersion_real
_atom_type_scat_dispersion_imag
_atom_type_scat_source
C C 0.0033 0.0016 'International Tables Vol C Tables 4.2.6.8 and 6.1.1.4'
H H 0.0000 0.0000 'International Tables Vol C Tables 4.2.6.8 and 6.1.1.4'
N N 0.0061 0.0033 'International Tables Vol C Tables 4.2.6.8 and 6.1.1.4'
O O 0.0106 0.0060 'International Tables Vol C Tables 4.2.6.8 and 6.1.1.4'

loop_
_geom_angle_atom_site_label_1
_geom_angle_atom_site_label_2
_geom_angle_atom_site_label_3
_geom_angle
_geom_angle_publ_flag
O2 C1 H1A 109.5 n
O2 C1 H1B 109.5 n
H1A C1 H1B 109.5 n
O2 C1 H1C 109.5 n
H1A C1 H1C 109.5 n
H1B C1 H1C 109.5 n
N3 O2 C1 109.70(10) n
C4 N3 O2 117.80(9) n
C4 N3 C31 123.47(10) n
O2 N3 C31 114.25(9) n
N3 C31 H31A 109.5 n
N3 C31 H31B 109.5 n
H31A C31 H31B 109.5 n
N3 C31 H31C 109.5 n
H31A C31 H31C 109.5 n
H31B C31 H31C 109.5 n
O41 C4 N3 120.31(11) n
O41 C4 C5 123.20(10) n
N3 C4 C5 116.46(10) n
N6 C5 C4 110.99(10) n
N6 C5 C51 110.47(10) n
C4 C5 C51 109.18(9) n
N6 C5 H5 108.7 n
C4 C5 H5 108.7 n
C51 C5 H5 108.7 n
C52 C51 C5 114.30(10) y
C52 C51 H51A 108.7 n
C5 C51 H51A 108.7 n
C52 C51 H51B 108.7 n
C5 C51 H51B 108.7 n
H51A C51 H51B 107.6 n
C51 C52 H52A 109.5 n
C51 C52 H52B 109.5 n
H52A C52 H52B 109.5 n
C51 C52 H52C 109.5 n
H52A C52 H52C 109.5 n
H52B C52 H52C 109.5 n
C7 N6 C5 119.73(10) n
C7 N6 H6 117.5(11) n
C5 N6 H6 122.2(11) y
O71 C7 N6 124.15(11) y
O71 C7 O8 125.16(11) n
N6 C7 O8 110.69(9) n
C7 O8 C9 121.04(9) n
O8 C9 C92 110.76(11) n
O8 C9 C91 110.95(11) n
C92 C9 C91 112.02(14) n
O8 C9 C93 101.58(10) n
C92 C9 C93 112.13(18) n
C91 C9 C93 108.92(14) n
C9 C91 H91A 109.5 n
C9 C91 H91B 109.5 n
H91A C91 H91B 109.5 n
C9 C91 H91C 109.5 n
H91A C91 H91C 109.5 n
H91B C91 H91C 109.5 n
C9 C92 H92A 109.5 n
C9 C92 H92B 109.5 n
H92A C92 H92B 109.5 n
C9 C92 H92C 109.5 n
H92A C92 H92C 109.5 n
H92B C92 H92C 109.5 n
C9 C93 H93A 109.5 n
C9 C93 H93B 109.5 ?
H93A C93 H93B 109.5 n
C9 C93 H93C 109.5 n
H93A C93 H93C 109.5 n
H93B C93 H93C 109.5 n

loop_
_geom_bond_atom_site_label_1
_geom_bond_atom_site_label_2
_geom_bond_site_symmetry_2
_geom_bond_distance
_geom_bond_publ_flag
C1 O2 . 1.4382(16) n
C1 H1A . 0.9800 n
C1 H1B . 0.9800 n
C1 H1C . 0.9800 n
O2 N3 . 1.4043(13) n
N3 C4 . 1.3572(15) n
N3 C31 . 1.4532(16) n
C31 H31A . 0.9800 n
C31 H31B . 0.9800 n
C31 H31C . 0.9800 n
C4 O41 . 1.2229(14) n
C4 C5 . 1.5302(17) n
C5 N6 . 1.4483(14) y
C5 C51 . 1.5319(17) y
C5 H5 . 1.0000 ?
C51 C52 . 1.522(2) n
C51 H51A . 0.9900 n
C51 H51B . 0.9900 n
C52 H52A . 0.9800 n
C52 H52B . 0.9800 n
C52 H52C . 0.9800 n
N6 C7 . 1.3445(15) n
N6 H6 . 0.854(13) y
C7 O71 . 1.2223(14) n
C7 O8 . 1.3471(13) n
O8 C9 . 1.4735(13) n
C9 C92 . 1.498(2) n
C9 C91 . 1.500(2) n
C9 C93 . 1.519(2) n
C91 H91A . 0.9800 n
C91 H91B . 0.9800 n
C91 H91C . 0.9800 n
C92 H92A . 0.9800 n
C92 H92B . 0.9800 n
C92 H92C . 0.9800 n
C93 H93A . 0.9800 n
C93 H93B . 0.9800 n
C93 H93C . 0.9800 n

loop_
_geom_hbond_atom_site_label_D
_geom_hbond_atom_site_label_H
_geom_hbond_atom_site_label_A
_geom_hbond_site_symmetry_A
_geom_hbond_distance_DH
_geom_hbond_distance_HA
_geom_hbond_distance_DA
_geom_hbond_angle_DHA
N6 H6 O41 4_456 0.854(13) 2.156(14) 3.0085(13) 175.6(15)
C52 H52C O41 4_456 0.98 2.45 3.3376(16) 149.7
C31 H31B O71 4_566 0.98 2.36 3.3424(16) 176.8
C1 H1B O71 4_466 0.98 2.60 3.5589(18) 165.5
C93 H93C O2 2_564 0.98 2.56 3.5325(18) 172.2

loop_
_geom_torsion_atom_site_label_1
_geom_torsion_atom_site_label_2
_geom_torsion_atom_site_label_3
_geom_torsion_atom_site_label_4
_geom_torsion
_geom_torsion_publ_flag
C1 O2 N3 C4 -109.74(12) n
C1 O2 N3 C31 93.12(12) y
O2 N3 C4 O41 -172.47(10) n
C31 N3 C4 O41 -17.60(18) n
O2 N3 C4 C5 5.74(15) n
C31 N3 C4 C5 160.61(11) n
O41 C4 C5 N6 -26.90(16) n
N3 C4 C5 N6 154.95(10) y
O41 C4 C5 C51 95.11(13) n
N3 C4 C5 C51 -83.05(13) n
N6 C5 C51 C52 67.04(13) y
C4 C5 C51 C52 -55.28(13) n
C4 C5 N6 C7 -75.00(13) y
C51 C5 N6 C7 163.75(10) n
C5 N6 C7 O71 4.23(18) n
C5 N6 C7 O8 -175.98(10) n
O71 C7 O8 C9 -13.45(18) n
N6 C7 O8 C9 166.76(10) n
C7 O8 C9 C92 70.40(17) n
C7 O8 C9 C91 -54.68(15) n
C7 O8 C9 C93 -170.33(14) n

loop_
_cod_related_entry_id
_cod_related_entry_database
_cod_related_entry_code
1 ChemSpider 8597458
